data_7052138
loop_
_publ_author_name
'van de Coevering, Rob'
'Bruijnincx, Pieter C. A.'
'Lutz, Martin'
'Spek, Anthony L.'
'van Koten, Gerard'
'Klein Gebbink, Robertus J. M.'

_publ_section_title
;
 Ionic core--shell dendrimers with a polycationic core: structural
 aspects and host--guest binding properties
;
_journal_issue 7
_journal_name_full 'New Journal of Chemistry'
_journal_page_first 1337
_journal_paper_doi 10.1039/b617669k
_journal_volume 31
_journal_year 2007
_chemical_formula_moiety 'C30 H32 N O2, C14 H14 N3 O3 S, 2.5(C6 H6)'
_chemical_formula_sum 'C59 H61 N4 O5 S'
_chemical_formula_weight 938.18
_chemical_name_systematic
;
?
;
_space_group_IT_number 2
_symmetry_cell_setting triclinic
_symmetry_space_group_name_Hall '-P 1'
_symmetry_space_group_name_H-M 'P -1'
_atom_sites_solution_hydrogens geom
_atom_sites_solution_primary direct
_atom_sites_solution_secondary difmap
_audit_creation_method SHELXL-97
_cell_angle_alpha 100.3272(10)
_cell_angle_beta 92.3451(8)
_cell_angle_gamma 103.8291(9)
_cell_formula_units_Z 2
_cell_length_a 9.9322(2)
_cell_length_b 13.9718(2)
_cell_length_c 19.3040(4)
_cell_measurement_temperature 110(2)
_cell_volume 2549.18(8)
_computing_cell_refinement 'DENZO 1.11.0'
_computing_data_collection 'Nonius COLLECT'
_computing_data_reduction 'DENZO 1.11.0'
_computing_structure_refinement 'SHELXL-97 (Sheldrick, 1997)'
_computing_structure_solution 'SIR-97 (Altomare et al., 1997)'
_diffrn_ambient_temperature 110(2)
_diffrn_measured_fraction_theta_full 0.982
_diffrn_measured_fraction_theta_max 0.982
_diffrn_radiation_monochromator graphite
_diffrn_radiation_source 'rotating anode'
_diffrn_radiation_type MoK\a
_diffrn_radiation_wavelength 0.71073
_diffrn_reflns_av_R_equivalents 0.0511
_diffrn_reflns_av_sigmaI/netI 0.0431
_diffrn_reflns_limit_h_max 12
_diffrn_reflns_limit_h_min -12
_diffrn_reflns_limit_k_max 18
_diffrn_reflns_limit_k_min -16
_diffrn_reflns_limit_l_max 25
_diffrn_reflns_limit_l_min -24
_diffrn_reflns_number 34970
_diffrn_reflns_theta_full 27.52
_diffrn_reflns_theta_max 27.52
_diffrn_reflns_theta_min 1.69
_exptl_absorpt_coefficient_mu 0.117
_exptl_absorpt_correction_type none
_exptl_crystal_colour orange
_exptl_crystal_density_diffrn 1.222
_exptl_crystal_density_method 'not measured'
_exptl_crystal_description plate
_exptl_crystal_F_000 998
_exptl_crystal_size_max 0.36
_exptl_crystal_size_mid 0.36
_exptl_crystal_size_min 0.15
_refine_diff_density_max 0.232
_refine_diff_density_min -0.391
_refine_diff_density_rms 0.037
_refine_ls_extinction_method none
_refine_ls_goodness_of_fit_ref 1.026
_refine_ls_hydrogen_treatment constr
_refine_ls_matrix_type full
_refine_ls_number_parameters 808
_refine_ls_number_reflns 11536
_refine_ls_number_restraints 123
_refine_ls_restrained_S_all 1.023
_refine_ls_R_factor_all 0.0604
_refine_ls_R_factor_gt 0.0433
_refine_ls_shift/su_max 0.047
_refine_ls_shift/su_mean 0.003
_refine_ls_structure_factor_coef Fsqd
_refine_ls_weighting_details 'calc w=1/[\s^2^(Fo^2^)+(0.0507P)^2^+0.6051P] where P=(Fo^2^+2Fc^2^)/3'
_refine_ls_weighting_scheme calc
_refine_ls_wR_factor_gt 0.1055
_refine_ls_wR_factor_ref 0.1142
_reflns_number_gt 8939
_reflns_number_total 11536
_reflns_threshold_expression I>2\s(I)
_cod_data_source_file b617669k.txt
_cod_data_source_block s2331b
_cod_database_code 7052138

loop_
_symmetry_equiv_pos_as_xyz
'x, y, z'
'-x, -y, -z'

loop_
_atom_site_label
_atom_site_type_symbol
_atom_site_fract_x
_atom_site_fract_y
_atom_site_fract_z
_atom_site_U_iso_or_equiv
_atom_site_adp_type
_atom_site_occupancy
_atom_site_symmetry_multiplicity
_atom_site_calc_flag
_atom_site_refinement_flags
_atom_site_disorder_assembly
_atom_site_disorder_group
S1 S 1.25181(3) 0.55604(3) 0.376312(17) 0.03089(9) Uani 1 1 d . . .
O11 O 1.26955(11) 0.46151(9) 0.39189(6) 0.0463(3) Uani 1 1 d . B .
O21 O 1.38042(10) 0.62039(9) 0.36198(6) 0.0498(3) Uani 1 1 d . B .
O31 O 1.17732(11) 0.60534(9) 0.42829(5) 0.0458(3) Uani 1 1 d . B .
N31 N 0.39063(13) 0.37044(10) -0.12810(6) 0.0388(3) Uani 1 1 d . . .
C131 C 0.25311(16) 0.30495(12) -0.12940(9) 0.0439(4) Uani 1 1 d . B .
H13A H 0.2613 0.2386 -0.1228 0.066 Uiso 1 1 calc R . .
H13B H 0.2012 0.2983 -0.1750 0.066 Uiso 1 1 calc R . .
H13C H 0.2037 0.3336 -0.0913 0.066 Uiso 1 1 calc R . .
C141 C 0.41271(17) 0.43556(13) -0.17954(8) 0.0434(4) Uani 1 1 d . B .
H14A H 0.5062 0.4408 -0.1955 0.065 Uiso 0.50 1 calc PR A 5
H14B H 0.4037 0.5025 -0.1578 0.065 Uiso 0.50 1 calc PR A 5
H14C H 0.3431 0.4073 -0.2201 0.065 Uiso 0.50 1 calc PR A 5
H14D H 0.4605 0.4067 -0.2183 0.065 Uiso 0.50 1 calc PR A 6
H14E H 0.4698 0.5021 -0.1568 0.065 Uiso 0.50 1 calc PR A 6
H14F H 0.3227 0.4419 -0.1983 0.065 Uiso 0.50 1 calc PR A 6
N11 N 0.8859(2) 0.47897(16) 0.10790(12) 0.0303(6) Uani 0.673(4) 1 d PD B 1
N21 N 0.7751(2) 0.40988(16) 0.10094(13) 0.0312(5) Uani 0.673(4) 1 d PD B 1
C11 C 0.9688(3) 0.4885(3) 0.17239(15) 0.0245(6) Uani 0.673(4) 1 d PD B 1
C21 C 0.9363(4) 0.4280(3) 0.2219(2) 0.0284(7) Uani 0.673(4) 1 d PD B 1
H21 H 0.8548 0.3742 0.2140 0.034 Uiso 0.673(4) 1 calc PR B 1
C31 C 1.0243(7) 0.4471(5) 0.2831(3) 0.0317(11) Uani 0.673(4) 1 d PD B 1
H31 H 1.0028 0.4056 0.3171 0.038 Uiso 0.673(4) 1 calc PR B 1
C41 C 1.1420(6) 0.5252(5) 0.2953(3) 0.0211(12) Uani 0.673(4) 1 d PD B 1
C51 C 1.1763(5) 0.5851(4) 0.2449(3) 0.0230(8) Uani 0.673(4) 1 d PD B 1
H51 H 1.2584 0.6384 0.2526 0.028 Uiso 0.673(4) 1 calc PR B 1
C61 C 1.0886(4) 0.5657(3) 0.18338(19) 0.0281(7) Uani 0.673(4) 1 d PD B 1
H61 H 1.1113 0.6059 0.1486 0.034 Uiso 0.673(4) 1 calc PR B 1
C71 C 0.6862(4) 0.4006(3) 0.0398(2) 0.0297(9) Uani 0.673(4) 1 d PD B 1
C81 C 0.5584(5) 0.3314(4) 0.0345(3) 0.0320(9) Uani 0.673(4) 1 d PD B 1
H81 H 0.5388 0.2914 0.0695 0.038 Uiso 0.673(4) 1 calc PR B 1
C91 C 0.4589(6) 0.3193(5) -0.0207(4) 0.0299(9) Uani 0.673(4) 1 d PD B 1
H91 H 0.3724 0.2711 -0.0230 0.036 Uiso 0.673(4) 1 calc PR B 1
C101 C 0.4835(11) 0.3763(10) -0.0727(6) 0.0298(15) Uani 0.673(4) 1 d PD B 1
C111 C 0.6151(9) 0.4471(8) -0.0672(4) 0.0380(14) Uani 0.673(4) 1 d PD B 1
H111 H 0.6347 0.4875 -0.1020 0.046 Uiso 0.673(4) 1 calc PR B 1
C121 C 0.7145(6) 0.4581(5) -0.0126(3) 0.0336(10) Uani 0.673(4) 1 d PD B 1
H121 H 0.8022 0.5048 -0.0104 0.040 Uiso 0.673(4) 1 calc PR B 1
N12 N 0.8178(4) 0.4172(3) 0.1343(2) 0.0286(11) Uani 0.327(4) 1 d PD B 2
N22 N 0.8374(5) 0.4563(4) 0.0803(2) 0.0298(11) Uani 0.327(4) 1 d PD B 2
C12 C 0.9330(6) 0.4539(5) 0.1874(3) 0.0211(12) Uani 0.327(4) 1 d PD B 2
C22 C 1.0422(7) 0.5347(6) 0.1872(4) 0.0259(15) Uani 0.327(4) 1 d PD B 2
H22 H 1.0484 0.5704 0.1494 0.031 Uiso 0.327(4) 1 calc PR B 2
C32 C 1.1436(11) 0.5632(9) 0.2435(7) 0.034(2) Uani 0.327(4) 1 d PD B 2
H32 H 1.2197 0.6190 0.2430 0.040 Uiso 0.327(4) 1 calc PR B 2
C42 C 1.1409(13) 0.5160(11) 0.2998(6) 0.035(4) Uani 0.327(4) 1 d PD B 2
C52 C 1.0251(12) 0.4338(9) 0.2988(5) 0.0201(17) Uani 0.327(4) 1 d PD B 2
H52 H 1.0177 0.3990 0.3370 0.024 Uiso 0.327(4) 1 calc PR B 2
C62 C 0.9225(7) 0.4032(6) 0.2431(4) 0.0286(15) Uani 0.327(4) 1 d PD B 2
H62 H 0.8453 0.3478 0.2431 0.034 Uiso 0.327(4) 1 calc PR B 2
C72 C 0.7231(7) 0.4271(7) 0.0284(4) 0.0259(17) Uani 0.327(4) 1 d PD B 2
C82 C 0.7390(11) 0.4766(11) -0.0277(6) 0.033(2) Uani 0.327(4) 1 d PD B 2
H82 H 0.8251 0.5226 -0.0307 0.039 Uiso 0.327(4) 1 calc PR B 2
C92 C 0.6312(14) 0.4600(13) -0.0797(7) 0.026(2) Uani 0.327(4) 1 d PD B 2
H92 H 0.6451 0.4937 -0.1184 0.031 Uiso 0.327(4) 1 calc PR B 2
C102 C 0.505(2) 0.396(2) -0.0762(12) 0.024(3) Uani 0.327(4) 1 d PD B 2
C112 C 0.4907(13) 0.3429(10) -0.0189(8) 0.037(3) Uani 0.327(4) 1 d PD B 2
H112 H 0.4057 0.2955 -0.0162 0.045 Uiso 0.327(4) 1 calc PR B 2
C122 C 0.5981(9) 0.3600(7) 0.0321(5) 0.0303(18) Uani 0.327(4) 1 d PD B 2
H122 H 0.5864 0.3253 0.0704 0.036 Uiso 0.327(4) 1 calc PR B 2
O13 O 0.44543(9) 0.23686(7) 0.21084(5) 0.0319(2) Uani 1 1 d . . .
O23 O 0.81005(10) 0.19494(7) 0.35523(5) 0.0360(2) Uani 1 1 d . . .
N3 N 0.71159(10) 0.57969(7) 0.42869(5) 0.0203(2) Uani 1 1 d . . .
C13 C 0.53265(12) 0.27398(9) 0.27188(7) 0.0254(3) Uani 1 1 d . . .
C23 C 0.62792(13) 0.21961(10) 0.28432(7) 0.0293(3) Uani 1 1 d . . .
H23 H 0.6324 0.1616 0.2511 0.035 Uiso 1 1 calc R . .
C33 C 0.71693(13) 0.25116(10) 0.34606(7) 0.0284(3) Uani 1 1 d . . .
C43 C 0.70996(12) 0.33554(9) 0.39552(7) 0.0254(3) Uani 1 1 d . . .
H43 H 0.7679 0.3549 0.4386 0.030 Uiso 1 1 calc R . .
C53 C 0.61688(12) 0.39064(9) 0.38058(6) 0.0222(2) Uani 1 1 d . . .
C63 C 0.52680(12) 0.36027(9) 0.31928(6) 0.0234(3) Uani 1 1 d . . .
H63 H 0.4624 0.3978 0.3099 0.028 Uiso 1 1 calc R . .
C73 C 0.34665(13) 0.29167(10) 0.19744(7) 0.0291(3) Uani 1 1 d . . .
H73A H 0.3955 0.3617 0.1956 0.035 Uiso 1 1 calc R . .
H73B H 0.2843 0.2935 0.2361 0.035 Uiso 1 1 calc R . .
C83 C 0.26224(13) 0.24229(10) 0.12815(7) 0.0303(3) Uani 1 1 d . . .
C93 C 0.17238(14) 0.29249(12) 0.10169(8) 0.0381(3) Uani 1 1 d . . .
H93 H 0.1659 0.3558 0.1273 0.046 Uiso 1 1 calc R . .
C103 C 0.09239(16) 0.25037(14) 0.03816(9) 0.0487(4) Uani 1 1 d . . .
H103 H 0.0310 0.2847 0.0203 0.058 Uiso 1 1 calc R . .
C113 C 0.10193(17) 0.15852(15) 0.00086(9) 0.0523(4) Uani 1 1 d . . .
H113 H 0.0473 0.1300 -0.0428 0.063 Uiso 1 1 calc R . .
C123 C 0.19003(17) 0.10814(13) 0.02652(8) 0.0467(4) Uani 1 1 d . . .
H123 H 0.1957 0.0448 0.0008 0.056 Uiso 1 1 calc R . .
C133 C 0.27113(15) 0.15017(11) 0.09044(8) 0.0361(3) Uani 1 1 d . . .
H133 H 0.3324 0.1156 0.1081 0.043 Uiso 1 1 calc R . .
C143 C 0.90881(14) 0.23439(11) 0.41629(7) 0.0344(3) Uani 1 1 d . . .
H14G H 0.8610 0.2272 0.4598 0.041 Uiso 1 1 calc R . .
H14H H 0.9507 0.3067 0.4183 0.041 Uiso 1 1 calc R . .
C153 C 1.02032(13) 0.17861(10) 0.41219(7) 0.0282(3) Uani 1 1 d . . .
C163 C 1.04031(14) 0.12481(10) 0.46372(8) 0.0326(3) Uani 1 1 d . . .
H163 H 0.9771 0.1178 0.4992 0.039 Uiso 1 1 calc R . .
C173 C 1.15123(16) 0.08135(10) 0.46405(8) 0.0382(3) Uani 1 1 d . . .
H173 H 1.1638 0.0443 0.4995 0.046 Uiso 1 1 calc R . .
C183 C 1.24307(15) 0.09150(11) 0.41340(9) 0.0428(4) Uani 1 1 d . . .
H183 H 1.3197 0.0618 0.4140 0.051 Uiso 1 1 calc R . .
C193 C 1.22491(16) 0.14485(11) 0.36127(9) 0.0450(4) Uani 1 1 d . . .
H193 H 1.2889 0.1519 0.3261 0.054 Uiso 1 1 calc R . .
C203 C 1.11284(16) 0.18784(11) 0.36072(8) 0.0384(3) Uani 1 1 d . . .
H203 H 1.0995 0.2239 0.3248 0.046 Uiso 1 1 calc R . .
C213 C 0.60684(12) 0.48152(9) 0.43303(6) 0.0215(2) Uani 1 1 d . . .
H21A H 0.6190 0.4679 0.4812 0.026 Uiso 1 1 calc R . .
H21B H 0.5119 0.4911 0.4265 0.026 Uiso 1 1 calc R . .
C223 C 0.85581(12) 0.57631(10) 0.45172(7) 0.0258(3) Uani 1 1 d . . .
H22A H 0.8849 0.5254 0.4180 0.039 Uiso 1 1 calc R . .
H22B H 0.8571 0.5591 0.4988 0.039 Uiso 1 1 calc R . .
H22C H 0.9199 0.6422 0.4535 0.039 Uiso 1 1 calc R . .
C233 C 0.67014(13) 0.66089(9) 0.47870(6) 0.0242(3) Uani 1 1 d . . .
H23A H 0.5765 0.6644 0.4632 0.036 Uiso 1 1 calc R . .
H23B H 0.7363 0.7255 0.4792 0.036 Uiso 1 1 calc R . .
H23C H 0.6705 0.6458 0.5263 0.036 Uiso 1 1 calc R . .
C243 C 0.70297(12) 0.59749(9) 0.35340(6) 0.0232(3) Uani 1 1 d . . .
H24A H 0.7341 0.5441 0.3221 0.028 Uiso 1 1 calc R . .
H24B H 0.6044 0.5912 0.3380 0.028 Uiso 1 1 calc R . .
C253 C 0.78822(13) 0.69805(9) 0.34361(6) 0.0239(3) Uani 1 1 d . . .
C263 C 0.72541(15) 0.77643(10) 0.34258(7) 0.0325(3) Uani 1 1 d . . .
H263 H 0.6294 0.7670 0.3497 0.039 Uiso 1 1 calc R . .
C273 C 0.80145(17) 0.86838(11) 0.33128(8) 0.0411(4) Uani 1 1 d . . .
H273 H 0.7576 0.9217 0.3309 0.049 Uiso 1 1 calc R . .
C283 C 0.94013(17) 0.88257(11) 0.32057(8) 0.0419(4) Uani 1 1 d . . .
H283 H 0.9923 0.9459 0.3133 0.050 Uiso 1 1 calc R . .
C293 C 1.00362(16) 0.80480(12) 0.32031(9) 0.0442(4) Uani 1 1 d . . .
H293 H 1.0994 0.8145 0.3126 0.053 Uiso 1 1 calc R . .
C303 C 0.92775(14) 0.71255(11) 0.33135(8) 0.0342(3) Uani 1 1 d . . .
H303 H 0.9715 0.6589 0.3305 0.041 Uiso 1 1 calc R . .
C14 C 0.4957(2) 0.06401(19) 0.56097(11) 0.0679(6) Uani 1 1 d . . .
H14 H 0.4930 0.1090 0.6038 0.081 Uiso 1 1 calc R . .
C24 C 0.4147(2) -0.03266(19) 0.55002(12) 0.0646(6) Uani 1 1 d . . .
H24 H 0.3562 -0.0540 0.5849 0.078 Uiso 1 1 calc R . .
C34 C 0.5817(2) 0.09744(17) 0.51044(13) 0.0664(6) Uani 1 1 d . . .
H34 H 0.6369 0.1647 0.5184 0.080 Uiso 1 1 calc R . .
C15 C 0.8638(2) 0.11828(15) 0.14857(11) 0.0612(5) Uani 1 1 d . . .
H15 H 0.9557 0.1595 0.1608 0.073 Uiso 1 1 calc R . .
C25 C 0.7733(2) 0.14603(14) 0.10573(10) 0.0549(5) Uani 1 1 d . . .
H25 H 0.8017 0.2067 0.0885 0.066 Uiso 1 1 calc R . .
C35 C 0.6411(2) 0.08582(15) 0.08772(11) 0.0575(5) Uani 1 1 d . . .
H35 H 0.5779 0.1040 0.0573 0.069 Uiso 1 1 calc R . .
C45 C 0.6005(2) -0.00135(15) 0.11398(12) 0.0644(5) Uani 1 1 d . . .
H45 H 0.5088 -0.0429 0.1021 0.077 Uiso 1 1 calc R . .
C55 C 0.6915(2) -0.02784(15) 0.15683(12) 0.0653(6) Uani 1 1 d . . .
H55 H 0.6631 -0.0879 0.1748 0.078 Uiso 1 1 calc R . .
C65 C 0.8229(2) 0.03112(17) 0.17411(11) 0.0661(5) Uani 1 1 d . . .
H65 H 0.8863 0.0121 0.2038 0.079 Uiso 1 1 calc R . .
C16 C 0.3206(13) 0.9363(7) 0.2444(6) 0.071(4) Uani 0.458(12) 1 d PDU C 3
H16 H 0.3311 0.9855 0.2865 0.085 Uiso 0.458(12) 1 calc PR C 3
C26 C 0.3881(10) 0.8609(8) 0.2412(5) 0.065(3) Uani 0.458(12) 1 d PDU C 3
H26 H 0.4445 0.8581 0.2813 0.078 Uiso 0.458(12) 1 calc PR C 3
C36 C 0.3753(7) 0.7891(5) 0.1804(5) 0.0501(16) Uani 0.458(12) 1 d PDU C 3
H36 H 0.4216 0.7365 0.1775 0.060 Uiso 0.458(12) 1 calc PR C 3
C46 C 0.2922(8) 0.7976(6) 0.1245(4) 0.057(2) Uani 0.458(12) 1 d PDU C 3
H46 H 0.2811 0.7483 0.0824 0.068 Uiso 0.458(12) 1 calc PR C 3
C56 C 0.2260(7) 0.8700(10) 0.1250(6) 0.093(5) Uani 0.458(12) 1 d PDU C 3
H56 H 0.1718 0.8733 0.0842 0.112 Uiso 0.458(12) 1 calc PR C 3
C66 C 0.2385(10) 0.9409(8) 0.1873(6) 0.073(3) Uani 0.458(12) 1 d PDU C 3
H66 H 0.1900 0.9922 0.1900 0.088 Uiso 0.458(12) 1 calc PR C 3
C17 C 0.3482(9) 0.9375(6) 0.2486(3) 0.047(2) Uani 0.542(12) 1 d PDU C 4
H17 H 0.3912 0.9775 0.2927 0.056 Uiso 0.542(12) 1 calc PR C 4
C27 C 0.3748(8) 0.8454(6) 0.2253(4) 0.056(2) Uani 0.542(12) 1 d PDU C 4
H27 H 0.4359 0.8215 0.2531 0.067 Uiso 0.542(12) 1 calc PR C 4
C37 C 0.3123(11) 0.7880(4) 0.1613(4) 0.069(2) Uani 0.542(12) 1 d PDU C 4
H37 H 0.3296 0.7243 0.1445 0.083 Uiso 0.542(12) 1 calc PR C 4
C47 C 0.2246(13) 0.8246(5) 0.1223(4) 0.098(4) Uani 0.542(12) 1 d PDU C 4
H47 H 0.1811 0.7847 0.0783 0.117 Uiso 0.542(12) 1 calc PR C 4
C57 C 0.1979(8) 0.9137(5) 0.1437(4) 0.079(2) Uani 0.542(12) 1 d PDU C 4
H57 H 0.1377 0.9373 0.1151 0.094 Uiso 0.542(12) 1 calc PR C 4
C67 C 0.2599(7) 0.9716(5) 0.2085(4) 0.0524(16) Uani 0.542(12) 1 d PDU C 4
H67 H 0.2409 1.0349 0.2249 0.063 Uiso 0.542(12) 1 calc PR C 4

loop_
_atom_site_aniso_label
_atom_site_aniso_U_11
_atom_site_aniso_U_22
_atom_site_aniso_U_33
_atom_site_aniso_U_23
_atom_site_aniso_U_13
_atom_site_aniso_U_12
S1 0.02036(16) 0.0512(2) 0.02461(17) 0.00976(15) -0.00112(12) 0.01457(14)
O11 0.0473(6) 0.0675(8) 0.0389(6) 0.0248(5) 0.0024(5) 0.0326(6)
O21 0.0205(5) 0.0716(8) 0.0537(7) 0.0163(6) -0.0052(5) 0.0030(5)
O31 0.0359(6) 0.0768(8) 0.0273(5) -0.0010(5) -0.0040(4) 0.0287(6)
N31 0.0410(7) 0.0470(7) 0.0253(6) 0.0088(5) -0.0088(5) 0.0056(6)
C131 0.0446(9) 0.0450(9) 0.0379(8) 0.0065(7) -0.0091(7) 0.0066(7)
C141 0.0491(9) 0.0546(10) 0.0265(7) 0.0102(7) -0.0047(6) 0.0125(8)
N11 0.0301(12) 0.0327(12) 0.0264(12) 0.0053(9) -0.0013(9) 0.0054(9)
N21 0.0290(11) 0.0335(11) 0.0302(13) 0.0080(10) -0.0034(9) 0.0060(9)
C11 0.0259(17) 0.0255(18) 0.0237(14) 0.0082(12) 0.0037(12) 0.0069(14)
C21 0.0265(13) 0.026(2) 0.032(2) 0.0107(13) 0.0015(15) 0.0022(13)
C31 0.0335(18) 0.040(2) 0.029(2) 0.0205(14) 0.0061(15) 0.0129(15)
C41 0.018(2) 0.030(2) 0.0149(19) 0.0011(15) -0.0075(14) 0.0090(15)
C51 0.019(2) 0.029(2) 0.0225(13) 0.0117(13) 0.0013(12) 0.0026(15)
C61 0.0263(18) 0.039(2) 0.0217(13) 0.0145(12) 0.0044(12) 0.0075(14)
C71 0.031(2) 0.033(2) 0.0253(15) 0.0098(13) -0.0004(16) 0.0057(17)
C81 0.031(2) 0.031(2) 0.0321(15) 0.0147(15) -0.0022(16) 0.0007(16)
C91 0.029(2) 0.030(3) 0.0268(15) 0.0083(16) -0.0058(14) 0.0004(17)
C101 0.031(2) 0.026(5) 0.027(3) 0.002(2) -0.004(2) 0.002(2)
C111 0.050(3) 0.037(3) 0.027(2) 0.0140(16) 0.0046(18) 0.0065(19)
C121 0.033(2) 0.033(3) 0.030(2) 0.0048(16) -0.0016(17) -0.0004(15)
N12 0.027(2) 0.032(2) 0.025(2) 0.0086(18) -0.0048(17) 0.0047(17)
N22 0.029(3) 0.027(2) 0.030(3) 0.002(2) -0.001(2) 0.003(2)
C12 0.023(3) 0.021(3) 0.021(3) 0.012(2) 0.003(2) 0.004(2)
C22 0.027(4) 0.031(5) 0.024(3) 0.018(3) 0.008(3) 0.006(3)
C32 0.017(4) 0.027(5) 0.048(4) 0.006(3) 0.006(3) -0.009(3)
C42 0.029(6) 0.048(6) 0.049(7) 0.032(4) 0.027(4) 0.028(4)
C52 0.016(2) 0.021(3) 0.022(4) 0.008(3) -0.004(3) 0.001(2)
C62 0.026(3) 0.025(4) 0.032(4) 0.011(2) -0.003(3) -0.002(2)
C72 0.028(4) 0.029(4) 0.018(3) 0.005(3) -0.005(3) 0.001(3)
C82 0.035(4) 0.028(4) 0.033(5) 0.008(3) -0.002(3) 0.001(3)
C92 0.028(4) 0.027(4) 0.016(4) 0.004(3) -0.008(3) -0.002(3)
C102 0.035(7) 0.018(7) 0.017(3) 0.011(3) -0.002(4) -0.002(4)
C112 0.031(5) 0.026(5) 0.045(4) 0.007(4) -0.002(4) -0.011(3)
C122 0.031(6) 0.033(5) 0.024(3) 0.015(3) 0.000(3) -0.004(4)
O13 0.0264(5) 0.0335(5) 0.0309(5) -0.0077(4) -0.0103(4) 0.0109(4)
O23 0.0318(5) 0.0360(5) 0.0379(5) -0.0085(4) -0.0121(4) 0.0182(4)
N3 0.0163(5) 0.0249(5) 0.0185(5) 0.0015(4) -0.0003(4) 0.0049(4)
C13 0.0185(6) 0.0290(7) 0.0250(6) 0.0003(5) -0.0023(5) 0.0030(5)
C23 0.0246(6) 0.0277(7) 0.0312(7) -0.0064(5) -0.0024(5) 0.0078(5)
C33 0.0229(6) 0.0296(7) 0.0319(7) -0.0002(5) -0.0027(5) 0.0105(5)
C43 0.0206(6) 0.0288(6) 0.0244(6) -0.0001(5) -0.0020(5) 0.0060(5)
C53 0.0184(6) 0.0247(6) 0.0223(6) 0.0035(5) 0.0035(5) 0.0036(5)
C63 0.0176(6) 0.0261(6) 0.0253(6) 0.0030(5) 0.0006(5) 0.0049(5)
C73 0.0263(6) 0.0312(7) 0.0288(7) 0.0019(5) -0.0031(5) 0.0090(5)
C83 0.0229(6) 0.0382(8) 0.0275(7) 0.0057(6) -0.0009(5) 0.0041(5)
C93 0.0279(7) 0.0483(9) 0.0393(8) 0.0115(7) -0.0005(6) 0.0101(6)
C103 0.0310(8) 0.0729(12) 0.0438(9) 0.0191(9) -0.0068(7) 0.0124(8)
C113 0.0366(9) 0.0782(13) 0.0331(8) 0.0053(8) -0.0128(7) 0.0036(8)
C123 0.0410(9) 0.0531(10) 0.0352(8) -0.0053(7) -0.0053(7) 0.0028(7)
C133 0.0311(7) 0.0408(8) 0.0322(7) 0.0007(6) -0.0041(6) 0.0067(6)
C143 0.0294(7) 0.0389(8) 0.0325(7) -0.0048(6) -0.0078(6) 0.0146(6)
C153 0.0234(6) 0.0277(7) 0.0310(7) 0.0003(5) -0.0039(5) 0.0069(5)
C163 0.0315(7) 0.0270(7) 0.0351(7) 0.0035(6) -0.0037(6) 0.0021(5)
C173 0.0419(8) 0.0256(7) 0.0440(9) 0.0033(6) -0.0145(7) 0.0081(6)
C183 0.0311(8) 0.0274(7) 0.0675(11) -0.0024(7) -0.0098(7) 0.0135(6)
C193 0.0397(8) 0.0359(8) 0.0603(10) 0.0047(7) 0.0191(8) 0.0127(7)
C203 0.0471(9) 0.0334(8) 0.0410(8) 0.0119(6) 0.0091(7) 0.0176(7)
C213 0.0163(5) 0.0261(6) 0.0212(6) 0.0031(5) 0.0023(4) 0.0043(5)
C223 0.0157(6) 0.0324(7) 0.0282(6) 0.0051(5) -0.0023(5) 0.0049(5)
C233 0.0229(6) 0.0262(6) 0.0214(6) -0.0007(5) 0.0006(5) 0.0065(5)
C243 0.0213(6) 0.0293(6) 0.0177(6) 0.0031(5) -0.0003(5) 0.0049(5)
C253 0.0232(6) 0.0276(6) 0.0193(6) 0.0024(5) -0.0004(5) 0.0051(5)
C263 0.0320(7) 0.0362(8) 0.0334(7) 0.0101(6) 0.0057(6) 0.0132(6)
C273 0.0539(10) 0.0337(8) 0.0409(8) 0.0116(7) 0.0091(7) 0.0170(7)
C283 0.0495(9) 0.0319(8) 0.0381(8) 0.0114(6) -0.0016(7) -0.0040(7)
C293 0.0270(7) 0.0521(10) 0.0546(10) 0.0242(8) 0.0055(7) 0.0014(7)
C303 0.0273(7) 0.0381(8) 0.0418(8) 0.0152(6) 0.0087(6) 0.0106(6)
C14 0.0631(13) 0.1032(18) 0.0536(11) 0.0066(11) -0.0012(10) 0.0597(13)
C24 0.0540(11) 0.0900(16) 0.0702(14) 0.0367(12) 0.0175(10) 0.0399(12)
C34 0.0482(11) 0.0744(14) 0.0905(16) 0.0265(12) 0.0028(11) 0.0347(10)
C15 0.0505(11) 0.0653(12) 0.0640(12) 0.0160(10) 0.0083(9) 0.0045(9)
C25 0.0581(11) 0.0442(10) 0.0658(12) 0.0167(9) 0.0196(9) 0.0127(8)
C35 0.0523(11) 0.0635(12) 0.0623(12) 0.0114(9) 0.0157(9) 0.0243(9)
C45 0.0552(11) 0.0494(11) 0.0805(14) 0.0015(10) 0.0230(11) 0.0031(9)
C55 0.0797(15) 0.0457(11) 0.0807(15) 0.0215(10) 0.0394(12) 0.0234(10)
C65 0.0688(13) 0.0794(14) 0.0639(13) 0.0303(11) 0.0212(10) 0.0307(12)
C16 0.088(7) 0.047(5) 0.084(8) 0.008(5) 0.045(5) 0.028(4)
C26 0.095(6) 0.071(5) 0.032(3) 0.004(3) 0.022(3) 0.031(4)
C36 0.067(4) 0.039(2) 0.053(4) 0.018(3) 0.016(3) 0.023(3)
C46 0.056(3) 0.043(3) 0.062(4) 0.011(3) -0.001(3) -0.008(3)
C56 0.036(3) 0.138(15) 0.125(8) 0.080(9) 0.014(4) 0.019(5)
C66 0.060(5) 0.058(6) 0.113(10) 0.017(6) 0.030(6) 0.033(5)
C17 0.045(2) 0.063(5) 0.034(3) 0.011(3) 0.000(2) 0.014(2)
C27 0.074(4) 0.056(4) 0.054(5) 0.028(3) 0.030(3) 0.033(3)
C37 0.122(7) 0.041(2) 0.061(4) 0.023(3) 0.034(5) 0.039(4)
C47 0.133(8) 0.055(5) 0.079(4) 0.007(3) -0.053(5) -0.010(4)
C57 0.079(4) 0.050(3) 0.085(4) 0.001(3) -0.047(4) -0.009(3)
C67 0.065(3) 0.038(3) 0.048(3) 0.003(2) -0.012(2) 0.008(2)

loop_
_atom_type_symbol
_atom_type_description
_atom_type_scat_dispersion_real
_atom_type_scat_dispersion_imag
_atom_type_scat_source
C C 0.0033 0.0016 'International Tables Vol C Tables 4.2.6.8 and 6.1.1.4'
H H 0.0000 0.0000 'International Tables Vol C Tables 4.2.6.8 and 6.1.1.4'
N N 0.0061 0.0033 'International Tables Vol C Tables 4.2.6.8 and 6.1.1.4'
O O 0.0106 0.0060 'International Tables Vol C Tables 4.2.6.8 and 6.1.1.4'
S S 0.1246 0.1234 'International Tables Vol C Tables 4.2.6.8 and 6.1.1.4'

loop_
_geom_angle_atom_site_label_1
_geom_angle_atom_site_label_2
_geom_angle_atom_site_label_3
_geom_angle
_geom_angle_site_symmetry_1
_geom_angle_site_symmetry_3
_geom_angle_publ_flag
O31 S1 O21 113.85(8) . . ?
O31 S1 O11 112.35(7) . . ?
O21 S1 O11 112.62(7) . . ?
O31 S1 C42 106.0(5) . . ?
O21 S1 C42 109.2(5) . . ?
O11 S1 C42 101.9(5) . . ?
O31 S1 C41 105.4(2) . . ?
O21 S1 C41 105.3(2) . . ?
O11 S1 C41 106.5(2) . . ?
C42 S1 C41 5.0(7) . . ?
C101 N31 C102 13.1(10) . . ?
C101 N31 C131 117.1(4) . . ?
C102 N31 C131 129.8(7) . . ?
C101 N31 C141 124.6(4) . . ?
C102 N31 C141 111.4(6) . . ?
C131 N31 C141 117.68(12) . . ?
N31 C131 H13A 109.5 . . ?
N31 C131 H13B 109.5 . . ?
H13A C131 H13B 109.5 . . ?
N31 C131 H13C 109.5 . . ?
H13A C131 H13C 109.5 . . ?
H13B C131 H13C 109.5 . . ?
N31 C141 H14A 109.5 . . ?
N31 C141 H14B 109.5 . . ?
N31 C141 H14C 109.5 . . ?
N31 C141 H14D 109.5 . . ?
N31 C141 H14E 109.5 . . ?
N31 C141 H14F 109.5 . . ?
N21 N11 C11 112.7(3) . . ?
N11 N21 C71 114.9(3) . . ?
C61 C11 C21 120.3(3) . . ?
C61 C11 N11 114.6(3) . . ?
C21 C11 N11 125.1(3) . . ?
C11 C21 C31 119.1(3) . . ?
C11 C21 H21 120.4 . . ?
C31 C21 H21 120.4 . . ?
C41 C31 C21 121.0(4) . . ?
C41 C31 H31 119.5 . . ?
C21 C31 H31 119.5 . . ?
C31 C41 C51 119.9(3) . . ?
C31 C41 S1 121.9(5) . . ?
C51 C41 S1 118.2(4) . . ?
C61 C51 C41 119.1(4) . . ?
C61 C51 H51 120.4 . . ?
C41 C51 H51 120.4 . . ?
C11 C61 C51 120.4(3) . . ?
C11 C61 H61 119.8 . . ?
C51 C61 H61 119.8 . . ?
C81 C71 C121 118.8(3) . . ?
C81 C71 N21 115.8(4) . . ?
C121 C71 N21 125.4(4) . . ?
C91 C81 C71 121.5(4) . . ?
C91 C81 H81 119.3 . . ?
C71 C81 H81 119.3 . . ?
C81 C91 C101 120.9(5) . . ?
C81 C91 H91 119.6 . . ?
C101 C91 H91 119.5 . . ?
N31 C101 C91 124.7(7) . . ?
N31 C101 C111 117.8(7) . . ?
C91 C101 C111 117.5(4) . . ?
C121 C111 C101 121.4(5) . . ?
C121 C111 H111 119.3 . . ?
C101 C111 H111 119.3 . . ?
C111 C121 C71 120.0(4) . . ?
C111 C121 H121 120.0 . . ?
C71 C121 H121 120.0 . . ?
N22 N12 C12 112.8(5) . . ?
N12 N22 C72 114.8(6) . . ?
C22 C12 C62 120.9(5) . . ?
C22 C12 N12 125.0(6) . . ?
C62 C12 N12 114.1(5) . . ?
C12 C22 C32 118.2(6) . . ?
C12 C22 H22 120.9 . . ?
C32 C22 H22 120.9 . . ?
C42 C32 C22 124.1(8) . . ?
C42 C32 H32 117.9 . . ?
C22 C32 H32 117.9 . . ?
C32 C42 C52 116.1(7) . . ?
C32 C42 S1 126.5(9) . . ?
C52 C42 S1 116.9(8) . . ?
C62 C52 C42 121.2(7) . . ?
C62 C52 H52 119.4 . . ?
C42 C52 H52 119.4 . . ?
C12 C62 C52 119.5(6) . . ?
C12 C62 H62 120.2 . . ?
C52 C62 H62 120.2 . . ?
C122 C72 C82 119.2(6) . . ?
C122 C72 N22 125.6(7) . . ?
C82 C72 N22 115.1(7) . . ?
C72 C82 C92 120.9(8) . . ?
C72 C82 H82 119.6 . . ?
C92 C82 H82 119.5 . . ?
C102 C92 C82 121.0(9) . . ?
C102 C92 H92 119.5 . . ?
C82 C92 H92 119.5 . . ?
C92 C102 N31 125.3(12) . . ?
C92 C102 C112 117.7(8) . . ?
N31 C102 C112 116.8(11) . . ?
C122 C112 C102 120.7(8) . . ?
C122 C112 H112 119.7 . . ?
C102 C112 H112 119.7 . . ?
C112 C122 C72 120.5(8) . . ?
C112 C122 H122 119.7 . . ?
C72 C122 H122 119.7 . . ?
C13 O13 C73 116.58(9) . . ?
C33 O23 C143 115.21(10) . . ?
C223 N3 C233 109.20(9) . . ?
C223 N3 C243 110.92(9) . . ?
C233 N3 C243 110.70(9) . . ?
C223 N3 C213 110.63(9) . . ?
C233 N3 C213 106.12(9) . . ?
C243 N3 C213 109.16(9) . . ?
O13 C13 C23 115.91(11) . . ?
O13 C13 C63 122.97(11) . . ?
C23 C13 C63 121.12(11) . . ?
C13 C23 C33 119.08(11) . . ?
C13 C23 H23 120.5 . . ?
C33 C23 H23 120.5 . . ?
O23 C33 C23 116.51(11) . . ?
O23 C33 C43 122.62(11) . . ?
C23 C33 C43 120.87(11) . . ?
C53 C43 C33 118.82(11) . . ?
C53 C43 H43 120.6 . . ?
C33 C43 H43 120.6 . . ?
C43 C53 C63 121.15(11) . . ?
C43 C53 C213 119.91(11) . . ?
C63 C53 C213 118.85(10) . . ?
C53 C63 C13 118.87(11) . . ?
C53 C63 H63 120.6 . . ?
C13 C63 H63 120.6 . . ?
O13 C73 C83 109.65(10) . . ?
O13 C73 H73A 109.7 . . ?
C83 C73 H73A 109.7 . . ?
O13 C73 H73B 109.7 . . ?
C83 C73 H73B 109.7 . . ?
H73A C73 H73B 108.2 . . ?
C133 C83 C93 119.51(13) . . ?
C133 C83 C73 122.65(12) . . ?
C93 C83 C73 117.84(13) . . ?
C103 C93 C83 120.15(15) . . ?
C103 C93 H93 119.9 . . ?
C83 C93 H93 119.9 . . ?
C113 C103 C93 119.98(15) . . ?
C113 C103 H103 120.0 . . ?
C93 C103 H103 120.0 . . ?
C123 C113 C103 120.40(15) . . ?
C123 C113 H113 119.8 . . ?
C103 C113 H113 119.8 . . ?
C113 C123 C133 119.96(16) . . ?
C113 C123 H123 120.0 . . ?
C133 C123 H123 120.0 . . ?
C83 C133 C123 120.00(14) . . ?
C83 C133 H133 120.0 . . ?
C123 C133 H133 120.0 . . ?
O23 C143 C153 109.62(10) . . ?
O23 C143 H14G 109.7 . . ?
C153 C143 H14G 109.7 . . ?
O23 C143 H14H 109.7 . . ?
C153 C143 H14H 109.7 . . ?
H14G C143 H14H 108.2 . . ?
C203 C153 C163 119.06(12) . . ?
C203 C153 C143 120.31(13) . . ?
C163 C153 C143 120.35(13) . . ?
C173 C163 C153 120.60(14) . . ?
C173 C163 H163 119.7 . . ?
C153 C163 H163 119.7 . . ?
C183 C173 C163 120.07(14) . . ?
C183 C173 H173 120.0 . . ?
C163 C173 H173 120.0 . . ?
C173 C183 C193 120.30(13) . . ?
C173 C183 H183 119.9 . . ?
C193 C183 H183 119.9 . . ?
C183 C193 C203 119.56(15) . . ?
C183 C193 H193 120.2 . . ?
C203 C193 H193 120.2 . . ?
C153 C203 C193 120.41(14) . . ?
C153 C203 H203 119.8 . . ?
C193 C203 H203 119.8 . . ?
C53 C213 N3 115.73(9) . . ?
C53 C213 H21A 108.3 . . ?
N3 C213 H21A 108.3 . . ?
C53 C213 H21B 108.3 . . ?
N3 C213 H21B 108.3 . . ?
H21A C213 H21B 107.4 . . ?
N3 C223 H22A 109.5 . . ?
N3 C223 H22B 109.5 . . ?
H22A C223 H22B 109.5 . . ?
N3 C223 H22C 109.5 . . ?
H22A C223 H22C 109.5 . . ?
H22B C223 H22C 109.5 . . ?
N3 C233 H23A 109.5 . . ?
N3 C233 H23B 109.5 . . ?
H23A C233 H23B 109.5 . . ?
N3 C233 H23C 109.5 . . ?
H23A C233 H23C 109.5 . . ?
H23B C233 H23C 109.5 . . ?
C253 C243 N3 114.64(10) . . ?
C253 C243 H24A 108.6 . . ?
N3 C243 H24A 108.6 . . ?
C253 C243 H24B 108.6 . . ?
N3 C243 H24B 108.6 . . ?
H24A C243 H24B 107.6 . . ?
C263 C253 C303 118.83(12) . . ?
C263 C253 C243 119.88(11) . . ?
C303 C253 C243 121.17(12) . . ?
C273 C263 C253 120.56(13) . . ?
C273 C263 H263 119.7 . . ?
C253 C263 H263 119.7 . . ?
C283 C273 C263 120.14(14) . . ?
C283 C273 H273 119.9 . . ?
C263 C273 H273 119.9 . . ?
C273 C283 C293 119.99(14) . . ?
C273 C283 H283 120.0 . . ?
C293 C283 H283 120.0 . . ?
C283 C293 C303 120.03(14) . . ?
C283 C293 H293 120.0 . . ?
C303 C293 H293 120.0 . . ?
C293 C303 C253 120.41(13) . . ?
C293 C303 H303 119.8 . . ?
C253 C303 H303 119.8 . . ?
C24 C14 C34 121.2(2) . . ?
C24 C14 H14 119.4 . . ?
C34 C14 H14 119.4 . . ?
C34 C24 C14 119.9(2) 2_656 . ?
C34 C24 H24 120.0 2_656 . ?
C14 C24 H24 120.0 . . ?
C24 C34 C14 118.9(2) 2_656 . ?
C24 C34 H34 120.6 2_656 . ?
C14 C34 H34 120.6 . . ?
C25 C15 C65 120.40(19) . . ?
C25 C15 H15 119.8 . . ?
C65 C15 H15 119.8 . . ?
C15 C25 C35 119.59(18) . . ?
C15 C25 H25 120.2 . . ?
C35 C25 H25 120.2 . . ?
C25 C35 C45 119.63(19) . . ?
C25 C35 H35 120.2 . . ?
C45 C35 H35 120.2 . . ?
C55 C45 C35 120.14(19) . . ?
C55 C45 H45 119.9 . . ?
C35 C45 H45 119.9 . . ?
C65 C55 C45 120.30(19) . . ?
C65 C55 H55 119.9 . . ?
C45 C55 H55 119.9 . . ?
C55 C65 C15 119.9(2) . . ?
C55 C65 H65 120.0 . . ?
C15 C65 H65 120.0 . . ?
C66 C16 C26 120.2(7) . . ?
C66 C16 H16 119.9 . . ?
C26 C16 H16 119.9 . . ?
C16 C26 C36 121.0(7) . . ?
C16 C26 H26 119.5 . . ?
C36 C26 H26 119.5 . . ?
C46 C36 C26 116.5(6) . . ?
C46 C36 H36 121.8 . . ?
C26 C36 H36 121.8 . . ?
C56 C46 C36 124.6(7) . . ?
C56 C46 H46 117.7 . . ?
C36 C46 H46 117.7 . . ?
C46 C56 C66 118.0(7) . . ?
C46 C56 H56 121.0 . . ?
C66 C56 H56 121.0 . . ?
C16 C66 C56 119.8(6) . . ?
C16 C66 H66 120.1 . . ?
C56 C66 H66 120.1 . . ?
C67 C17 C27 120.1(6) . . ?
C67 C17 H17 120.0 . . ?
C27 C17 H17 120.0 . . ?
C37 C27 C17 119.6(5) . . ?
C37 C27 H27 120.2 . . ?
C17 C27 H27 120.2 . . ?
C47 C37 C27 118.9(5) . . ?
C47 C37 H37 120.6 . . ?
C27 C37 H37 120.6 . . ?
C57 C47 C37 122.6(6) . . ?
C57 C47 H47 118.7 . . ?
C37 C47 H47 118.7 . . ?
C47 C57 C67 118.8(7) . . ?
C47 C57 H57 120.6 . . ?
C67 C57 H57 120.6 . . ?
C17 C67 C57 120.1(6) . . ?
C17 C67 H67 119.9 . . ?
C57 C67 H67 119.9 . . ?

loop_
_geom_bond_atom_site_label_1
_geom_bond_atom_site_label_2
_geom_bond_distance
_geom_bond_site_symmetry_2
_geom_bond_publ_flag
S1 O31 1.4440(10) . ?
S1 O21 1.4442(11) . ?
S1 O11 1.4544(11) . ?
S1 C42 1.727(9) . ?
S1 C41 1.792(3) . ?
N31 C101 1.362(6) . ?
N31 C102 1.417(11) . ?
N31 C131 1.447(2) . ?
N31 C141 1.4519(19) . ?
C131 H13A 0.9800 . ?
C131 H13B 0.9800 . ?
C131 H13C 0.9800 . ?
C141 H14A 0.9800 . ?
C141 H14B 0.9800 . ?
C141 H14C 0.9800 . ?
C141 H14D 0.9800 . ?
C141 H14E 0.9800 . ?
C141 H14F 0.9800 . ?
N11 N21 1.263(3) . ?
N11 C11 1.431(3) . ?
N21 C71 1.413(4) . ?
C11 C61 1.382(3) . ?
C11 C21 1.384(4) . ?
C21 C31 1.386(6) . ?
C21 H21 0.9500 . ?
C31 C41 1.374(8) . ?
C31 H31 0.9500 . ?
C41 C51 1.395(8) . ?
C51 C61 1.389(6) . ?
C51 H51 0.9500 . ?
C61 H61 0.9500 . ?
C71 C81 1.387(4) . ?
C71 C121 1.397(5) . ?
C81 C91 1.381(7) . ?
C81 H81 0.9500 . ?
C91 C101 1.384(8) . ?
C91 H91 0.9500 . ?
C101 C111 1.425(8) . ?
C111 C121 1.376(8) . ?
C111 H111 0.9500 . ?
C121 H121 0.9500 . ?
N12 N22 1.263(6) . ?
N12 C12 1.434(6) . ?
N22 C72 1.414(6) . ?
C12 C22 1.367(6) . ?
C12 C62 1.384(6) . ?
C22 C32 1.385(10) . ?
C22 H22 0.9500 . ?
C32 C42 1.366(13) . ?
C32 H32 0.9500 . ?
C42 C52 1.414(13) . ?
C52 C62 1.385(9) . ?
C52 H52 0.9500 . ?
C62 H62 0.9500 . ?
C72 C122 1.378(6) . ?
C72 C82 1.380(7) . ?
C82 C92 1.385(11) . ?
C82 H82 0.9500 . ?
C92 C102 1.368(13) . ?
C92 H92 0.9500 . ?
C102 C112 1.430(13) . ?
C112 C122 1.369(12) . ?
C112 H112 0.9500 . ?
C122 H122 0.9500 . ?
O13 C13 1.3750(14) . ?
O13 C73 1.4231(15) . ?
O23 C33 1.3739(15) . ?
O23 C143 1.4386(15) . ?
N3 C223 1.4965(14) . ?
N3 C233 1.5006(15) . ?
N3 C243 1.5202(15) . ?
N3 C213 1.5287(15) . ?
C13 C23 1.3859(18) . ?
C13 C63 1.3915(17) . ?
C23 C33 1.3912(18) . ?
C23 H23 0.9500 . ?
C33 C43 1.3953(17) . ?
C43 C53 1.3886(17) . ?
C43 H43 0.9500 . ?
C53 C63 1.3903(16) . ?
C53 C213 1.5017(16) . ?
C63 H63 0.9500 . ?
C73 C83 1.5063(18) . ?
C73 H73A 0.9900 . ?
C73 H73B 0.9900 . ?
C83 C133 1.385(2) . ?
C83 C93 1.3928(19) . ?
C93 C103 1.385(2) . ?
C93 H93 0.9500 . ?
C103 C113 1.381(3) . ?
C103 H103 0.9500 . ?
C113 C123 1.375(2) . ?
C113 H113 0.9500 . ?
C123 C133 1.396(2) . ?
C123 H123 0.9500 . ?
C133 H133 0.9500 . ?
C143 C153 1.4959(17) . ?
C143 H14G 0.9900 . ?
C143 H14H 0.9900 . ?
C153 C203 1.383(2) . ?
C153 C163 1.3846(19) . ?
C163 C173 1.380(2) . ?
C163 H163 0.9500 . ?
C173 C183 1.367(2) . ?
C173 H173 0.9500 . ?
C183 C193 1.385(2) . ?
C183 H183 0.9500 . ?
C193 C203 1.386(2) . ?
C193 H193 0.9500 . ?
C203 H203 0.9500 . ?
C213 H21A 0.9900 . ?
C213 H21B 0.9900 . ?
C223 H22A 0.9800 . ?
C223 H22B 0.9800 . ?
C223 H22C 0.9800 . ?
C233 H23A 0.9800 . ?
C233 H23B 0.9800 . ?
C233 H23C 0.9800 . ?
C243 C253 1.5054(17) . ?
C243 H24A 0.9900 . ?
C243 H24B 0.9900 . ?
C253 C263 1.3865(18) . ?
C253 C303 1.3882(18) . ?
C263 C273 1.385(2) . ?
C263 H263 0.9500 . ?
C273 C283 1.374(2) . ?
C273 H273 0.9500 . ?
C283 C293 1.380(2) . ?
C283 H283 0.9500 . ?
C293 C303 1.386(2) . ?
C293 H293 0.9500 . ?
C303 H303 0.9500 . ?
C14 C24 1.371(3) . ?
C14 C34 1.393(3) . ?
C14 H14 0.9500 . ?
C24 C34 1.350(3) 2_656 ?
C24 H24 0.9500 . ?
C34 C24 1.350(3) 2_656 ?
C34 H34 0.9500 . ?
C15 C25 1.365(3) . ?
C15 C65 1.373(3) . ?
C15 H15 0.9500 . ?
C25 C35 1.372(3) . ?
C25 H25 0.9500 . ?
C35 C45 1.381(3) . ?
C35 H35 0.9500 . ?
C45 C55 1.359(3) . ?
C45 H45 0.9500 . ?
C55 C65 1.358(3) . ?
C55 H55 0.9500 . ?
C65 H65 0.9500 . ?
C16 C66 1.363(7) . ?
C16 C26 1.372(7) . ?
C16 H16 0.9500 . ?
C26 C36 1.380(7) . ?
C26 H26 0.9500 . ?
C36 C46 1.371(8) . ?
C36 H36 0.9500 . ?
C46 C56 1.331(11) . ?
C46 H46 0.9500 . ?
C56 C66 1.396(9) . ?
C56 H56 0.9500 . ?
C66 H66 0.9500 . ?
C17 C67 1.369(6) . ?
C17 C27 1.376(6) . ?
C17 H17 0.9500 . ?
C27 C37 1.377(7) . ?
C27 H27 0.9500 . ?
C37 C47 1.373(8) . ?
C37 H37 0.9500 . ?
C47 C57 1.331(12) . ?
C47 H47 0.9500 . ?
C57 C67 1.391(6) . ?
C57 H57 0.9500 . ?
C67 H67 0.9500 . ?

loop_
_geom_torsion_atom_site_label_1
_geom_torsion_atom_site_label_2
_geom_torsion_atom_site_label_3
_geom_torsion_atom_site_label_4
_geom_torsion
_geom_torsion_site_symmetry_1
_geom_torsion_site_symmetry_2
_geom_torsion_site_symmetry_3
_geom_torsion_site_symmetry_4
_geom_torsion_publ_flag
C11 N11 N21 C71 177.0(3) . . . . ?
N21 N11 C11 C61 -177.7(3) . . . . ?
N21 N11 C11 C21 1.8(4) . . . . ?
C61 C11 C21 C31 1.1(6) . . . . ?
N11 C11 C21 C31 -178.4(5) . . . . ?
C11 C21 C31 C41 0.4(10) . . . . ?
C21 C31 C41 C51 -1.5(11) . . . . ?
C21 C31 C41 S1 176.2(5) . . . . ?
O31 S1 C41 C31 -75.0(7) . . . . ?
O21 S1 C41 C31 164.4(6) . . . . ?
O11 S1 C41 C31 44.6(7) . . . . ?
C42 S1 C41 C31 22(8) . . . . ?
O31 S1 C41 C51 102.8(5) . . . . ?
O21 S1 C41 C51 -17.8(6) . . . . ?
O11 S1 C41 C51 -137.6(5) . . . . ?
C42 S1 C41 C51 -160(9) . . . . ?
C31 C41 C51 C61 1.2(10) . . . . ?
S1 C41 C51 C61 -176.7(5) . . . . ?
C21 C11 C61 C51 -1.5(6) . . . . ?
N11 C11 C61 C51 178.1(4) . . . . ?
C41 C51 C61 C11 0.3(9) . . . . ?
N11 N21 C71 C81 -174.3(4) . . . . ?
N11 N21 C71 C121 2.5(7) . . . . ?
C121 C71 C81 C91 -0.8(9) . . . . ?
N21 C71 C81 C91 176.3(6) . . . . ?
C71 C81 C91 C101 -0.2(14) . . . . ?
C102 N31 C101 C91 172(11) . . . . ?
C131 N31 C101 C91 4.7(18) . . . . ?
C141 N31 C101 C91 175.1(10) . . . . ?
C102 N31 C101 C111 -7(8) . . . . ?
C131 N31 C101 C111 -174.5(10) . . . . ?
C141 N31 C101 C111 -4.1(18) . . . . ?
C81 C91 C101 N31 -178.8(11) . . . . ?
C81 C91 C101 C111 0(2) . . . . ?
N31 C101 C111 C121 179.6(10) . . . . ?
C91 C101 C111 C121 0(2) . . . . ?
C101 C111 C121 C71 -1.2(16) . . . . ?
C81 C71 C121 C111 1.4(11) . . . . ?
N21 C71 C121 C111 -175.3(7) . . . . ?
C12 N12 N22 C72 -176.2(6) . . . . ?
N22 N12 C12 C22 11.2(8) . . . . ?
N22 N12 C12 C62 -172.1(6) . . . . ?
C62 C12 C22 C32 1.3(13) . . . . ?
N12 C12 C22 C32 177.9(9) . . . . ?
C12 C22 C32 C42 -1(2) . . . . ?
C22 C32 C42 C52 -1(2) . . . . ?
C22 C32 C42 S1 -171.8(11) . . . . ?
O31 S1 C42 C32 99.0(14) . . . . ?
O21 S1 C42 C32 -24.0(16) . . . . ?
O11 S1 C42 C32 -143.3(14) . . . . ?
C41 S1 C42 C32 15(7) . . . . ?
O31 S1 C42 C52 -72.1(12) . . . . ?
O21 S1 C42 C52 164.9(11) . . . . ?
O11 S1 C42 C52 45.5(13) . . . . ?
C41 S1 C42 C52 -156(9) . . . . ?
C32 C42 C52 C62 1(2) . . . . ?
S1 C42 C52 C62 173.0(11) . . . . ?
C22 C12 C62 C52 -1.0(14) . . . . ?
N12 C12 C62 C52 -177.9(9) . . . . ?
C42 C52 C62 C12 -0.1(19) . . . . ?
N12 N22 C72 C122 -1.4(12) . . . . ?
N12 N22 C72 C82 174.3(10) . . . . ?
C122 C72 C82 C92 0(2) . . . . ?
N22 C72 C82 C92 -175.6(14) . . . . ?
C72 C82 C92 C102 1(3) . . . . ?
C82 C92 C102 N31 -177(2) . . . . ?
C82 C92 C102 C112 -3(4) . . . . ?
C101 N31 C102 C92 166(12) . . . . ?
C131 N31 C102 C92 -179(2) . . . . ?
C141 N31 C102 C92 -11(4) . . . . ?
C101 N31 C102 C112 -8(7) . . . . ?
C131 N31 C102 C112 7(4) . . . . ?
C141 N31 C102 C112 175(2) . . . . ?
C92 C102 C112 C122 3(4) . . . . ?
N31 C102 C112 C122 177.5(18) . . . . ?
C102 C112 C122 C72 -1(3) . . . . ?
C82 C72 C122 C112 -0.4(19) . . . . ?
N22 C72 C122 C112 175.2(12) . . . . ?
C73 O13 C13 C23 179.78(12) . . . . ?
C73 O13 C13 C63 0.24(18) . . . . ?
O13 C13 C23 C33 -178.22(12) . . . . ?
C63 C13 C23 C33 1.3(2) . . . . ?
C143 O23 C33 C23 174.67(12) . . . . ?
C143 O23 C33 C43 -5.52(19) . . . . ?
C13 C23 C33 O23 -179.38(12) . . . . ?
C13 C23 C33 C43 0.8(2) . . . . ?
O23 C33 C43 C53 177.17(12) . . . . ?
C23 C33 C43 C53 -3.0(2) . . . . ?
C33 C43 C53 C63 3.18(19) . . . . ?
C33 C43 C53 C213 179.74(11) . . . . ?
C43 C53 C63 C13 -1.11(18) . . . . ?
C213 C53 C63 C13 -177.70(11) . . . . ?
O13 C13 C63 C53 178.33(11) . . . . ?
C23 C13 C63 C53 -1.19(19) . . . . ?
C13 O13 C73 C83 178.77(11) . . . . ?
O13 C73 C83 C133 7.99(18) . . . . ?
O13 C73 C83 C93 -171.89(12) . . . . ?
C133 C83 C93 C103 0.1(2) . . . . ?
C73 C83 C93 C103 179.99(13) . . . . ?
C83 C93 C103 C113 -0.2(2) . . . . ?
C93 C103 C113 C123 0.3(3) . . . . ?
C103 C113 C123 C133 -0.4(3) . . . . ?
C93 C83 C133 C123 -0.2(2) . . . . ?
C73 C83 C133 C123 179.91(13) . . . . ?
C113 C123 C133 C83 0.4(2) . . . . ?
C33 O23 C143 C153 -168.66(12) . . . . ?
O23 C143 C153 C203 67.44(17) . . . . ?
O23 C143 C153 C163 -118.65(14) . . . . ?
C203 C153 C163 C173 0.3(2) . . . . ?
C143 C153 C163 C173 -173.68(12) . . . . ?
C153 C163 C173 C183 0.3(2) . . . . ?
C163 C173 C183 C193 -0.4(2) . . . . ?
C173 C183 C193 C203 -0.1(2) . . . . ?
C163 C153 C203 C193 -0.8(2) . . . . ?
C143 C153 C203 C193 173.21(13) . . . . ?
C183 C193 C203 C153 0.7(2) . . . . ?
C43 C53 C213 N3 85.22(14) . . . . ?
C63 C53 C213 N3 -98.14(13) . . . . ?
C223 N3 C213 C53 -68.88(12) . . . . ?
C233 N3 C213 C53 172.78(10) . . . . ?
C243 N3 C213 C53 53.44(12) . . . . ?
C223 N3 C243 C253 -65.00(13) . . . . ?
C233 N3 C243 C253 56.39(13) . . . . ?
C213 N3 C243 C253 172.85(10) . . . . ?
N3 C243 C253 C263 -97.80(13) . . . . ?
N3 C243 C253 C303 86.05(14) . . . . ?
C303 C253 C263 C273 -1.6(2) . . . . ?
C243 C253 C263 C273 -177.85(12) . . . . ?
C253 C263 C273 C283 0.4(2) . . . . ?
C263 C273 C283 C293 0.7(2) . . . . ?
C273 C283 C293 C303 -0.5(2) . . . . ?
C283 C293 C303 C253 -0.8(2) . . . . ?
C263 C253 C303 C293 1.8(2) . . . . ?
C243 C253 C303 C293 178.02(13) . . . . ?
C34 C14 C24 C34 0.4(3) . . . 2_656 ?
C24 C14 C34 C24 -0.4(3) . . . 2_656 ?
C65 C15 C25 C35 -0.6(3) . . . . ?
C15 C25 C35 C45 1.0(3) . . . . ?
C25 C35 C45 C55 -0.7(3) . . . . ?
C35 C45 C55 C65 0.0(3) . . . . ?
C45 C55 C65 C15 0.4(3) . . . . ?
C25 C15 C65 C55 -0.1(3) . . . . ?
C66 C16 C26 C36 0.5(3) . . . . ?
C16 C26 C36 C46 -0.1(3) . . . . ?
C26 C36 C46 C56 0.8(6) . . . . ?
C36 C46 C56 C66 -1.8(7) . . . . ?
C26 C16 C66 C56 -1.5(6) . . . . ?
C46 C56 C66 C16 2.2(7) . . . . ?
C67 C17 C27 C37 0.1(3) . . . . ?
C17 C27 C37 C47 0.0(3) . . . . ?
C27 C37 C47 C57 0.4(6) . . . . ?
C37 C47 C57 C67 -0.9(8) . . . . ?
C27 C17 C67 C57 -0.7(6) . . . . ?
C47 C57 C67 C17 1.0(8) . . . . ?
